data_1100383
loop_
_publ_author_name
'Reetz, Manfred T.'
'Johnson, Barry M.'
'Harms, Klaus'

_publ_section_title
;
 A novel receptor for ditopic binding of alkali metal halides
;
_journal_coden_ASTM TELEAY
_journal_issue 16
_journal_name_full 'Tetrahedron Letters'
_journal_page_first 2525
_journal_page_last 2528
_journal_paper_doi 10.1016/s0040-4039(00)77161-9
_journal_volume 35
_journal_year 1994
_chemical_formula_sum 'C22 H37 Al Cl Li O7'
_space_group_IT_number 14
_symmetry_cell_setting monoclinic
_symmetry_space_group_name_Hall '-P 2yn'
_symmetry_space_group_name_H-M 'P 1 21/n 1'
_cell_angle_alpha 90
_cell_angle_beta 90.48(1)
_cell_angle_gamma 90
_cell_formula_units_Z 4
_cell_length_a 9.631(2)
_cell_length_b 17.544(1)
_cell_length_c 15.187(4)
_cod_original_sg_symbol_H-M 'P 21/n'
_cod_original_formula_sum 'C22 H37 Al1 Cl1 Li1 O7'
_cod_database_code 1100383

loop_
_symmetry_equiv_pos_site_id
_symmetry_equiv_pos_as_xyz
1 x,y,z
2 1/2-x,1/2+y,1/2-z
3 -x,-y,-z
4 -1/2+x,-1/2-y,-1/2+z

loop_
_atom_site_label
_atom_site_type_symbol
_atom_site_fract_x
_atom_site_fract_y
_atom_site_fract_z
Al1 Al 0.0766(3) 0.3038(2) 0.2801(2)
Cl1 Cl 0.0020(3) 0.3573(2) 0.1594(2)
O1 O 0.1243(6) 0.1098(3) 0.4200(4)
O2 O 0.3224(6) 0.0850(3) 0.3012(4)
O3 O 0.2143(7) 0.1099(4) 0.1430(5)
O4? O -0.0471(21) 0.1049(14) 0.0290(12)
O5 O -0.0380(18) 0.1234(13) 0.0665(13)
O6 O -0.2451(13) 0.1392(7) 0.1651(7)
O7? O -0.3400(19) 0.174(1) 0.1357(13)
O8 O 0.0027(5) 0.2096(3) 0.2873(4)
C1 C 0.053(1) 0.1708(5) 0.4630(6)
C2 C 0.2648(10) 0.1007(6) 0.4522(6)
C3 C 0.331(1) 0.0476(6) 0.3858(7)
C4 C 0.3753(11) 0.0408(6) 0.2309(7)
C5 C 0.3571(11) 0.0908(6) 0.1503(7)
C6 C 0.1827(32) 0.1646(15) 0.0716(15)
C7? C 0.1911(34) 0.1407(22) 0.0535(18)
C8 C 0.0797(23) 0.1259(13) 0.0167(12)
C9? C 0.045(3) 0.1619(17) 0.0438(28)
C10? C -0.1856(23) 0.1056(14) 0.0382(20)
C11 C -0.1437(24) 0.1563(24) 0.0265(14)
C12 C -0.2673(23) 0.1560(22) 0.0767(11)
C13? C -0.2765(27) 0.1039(15) 0.1158(25)
C14 C -0.2689(11) 0.2104(6) 0.2076(8)
C15 C -0.2441(10) 0.1935(5) 0.3009(7)
C16 C -0.3565(10) 0.1731(7) 0.3578(9)
C17 C -0.3357(12) 0.1552(7) 0.4429(9)
C18 C -0.2059(10) 0.1552(6) 0.4776(8)
C19 C -0.0918(9) 0.1731(5) 0.4261(6)
C20 C -0.1122(9) 0.1926(5) 0.3381(7)
C21 C 0.0073(7) 0.3691(3) 0.3799(4)
C22 C 0.2867(7) 0.2849(5) 0.2721(6)
O9 O 0.0184(7) 0.0169(3) 0.2677(4)
C23 C -0.0054(13) -0.0262(7) 0.1894(7)
C24 C -0.1080(27) -0.0897(15) 0.2022(19)
C25? C -0.1519(40) -0.0538(21) 0.2090(25)
C26 C -0.1142(21) -0.0917(11) 0.3018(13)
C27? C -0.1893(29) -0.0348(18) 0.2892(19)
C28 C -0.0682(13) -0.0156(6) 0.3352(7)
Li1 Li 0.1166(15) 0.1143(8) 0.2736(11)
H1 H 0.1447(32) 0.2126(15) 0.0957(15)
H2 H 0.2671(32) 0.1764(15) 0.0374(15)
H3? H 0.2507(34) 0.1860(22) 0.0443(18)
H4? H 0.2156(34) 0.1019(22) 0.0089(18)
H5 H 0.0627(23) 0.1546(13) -0.0385(12)
H6 H 0.1111(23) 0.0738(13) 0.0016(12)
H7? H 0.0168(30) 0.1890(17) 0.0979(28)
H8? H 0.0372(30) 0.1986(17) -0.0056(28)
H9? H -0.2178(23) 0.0619(14) 0.0021(20)
H10? H -0.2156(23) 0.1517(14) 0.0056(20)
H11 H -0.1617(24) 0.1298(24) -0.0300(14)
H12 H -0.1186(24) 0.2097(24) 0.0129(14)
H13 H -0.3119(23) 0.2067(22) 0.0720(11)
H14 H -0.3322(23) 0.1180(22) 0.0514(11)
H15? H -0.3499(27) 0.0653(15) 0.1058(25)
H16? H -0.2209(27) 0.0874(15) 0.1675(25)
H17 H -0.3653(11) 0.2281(6) 0.1974(8)
H18 H -0.2038(11) 0.2498(6) 0.1862(8)
H19 H -0.4484(10) 0.1723(7) 0.3345(9)
H20 H -0.4125(12) 0.1424(7) 0.4788(9)
H21 H -0.1926(10) 0.1429(6) 0.5380(8)
H22 H -0.0714(27) 0.3999(17) 0.3593(8)
H23 H 0.0821(14) 0.4028(16) 0.4003(18)
H24 H -0.0224(39) 0.3364(3) 0.4285(11)
H25 H 0.3221(13) 0.2676(31) 0.3294(11)
H26 H 0.3335(10) 0.3324(9) 0.2556(36)
H27 H 0.3047(8) 0.2459(23) 0.2275(26)
H28 H 0.0838(13) -0.0479(7) 0.1695(7)
H29 H -0.0403(13) 0.0083(7) 0.1426(7)
H30? H 0.0610(13) -0.0689(7) 0.1837(7)
H31? H -0.0024(13) 0.0061(7) 0.1360(7)
H32 H -0.0736(27) -0.1384(15) 0.1777(19)
H33 H -0.1995(27) -0.0775(15) 0.1755(19)
H34? H -0.2177(40) -0.0312(21) 0.1659(25)
H35? H -0.1559(40) -0.1099(21) 0.2026(25)
H36 H -0.2101(21) -0.1025(11) 0.3211(13)
H37 H -0.0524(21) -0.1322(11) 0.3251(13)
H38? H -0.2365(29) -0.0781(18) 0.3181(19)
H39? H -0.2539(29) 0.0090(18) 0.2873(19)
H40 H -0.1494(13) 0.0175(6) 0.3462(7)
H41 H -0.0150(13) -0.0213(6) 0.3909(7)
H42? H -0.0242(13) -0.0612(6) 0.3618(7)
H43? H -0.0874(13) 0.0220(6) 0.3822(7)

loop_
_atom_type_symbol
_atom_type_radius_bond
C 0.68
H 0.23
Al 1.35
Cl 0.99
Li 1.16
O 0.68
